data_7130874
loop_
_publ_author_name
'Taylor, Lauren L. K.'
'Andrews, Rebecca'
'Sung, April C. Y.'
'Vitorica-Yrezabal, I\~nigo J.'
'Riddell, Imogen A.'

_publ_section_title
;
 Synthesis and characterisation of an integratively self-sorted [Fe4L6]8+
 tetrahedron
;
_journal_name_full 'Chemical Communications'
_journal_paper_doi 10.1039/D2CC04624E
_journal_year 2022
_chemical_formula_moiety 'C120 H84 Fe4 N24, 8(C F3 O3 S), 2(C2 H3 N)'
_chemical_formula_sum 'C132 H90 F24 Fe4 N26 O24 S8'
_chemical_formula_weight 3360.17
_space_group_crystal_system monoclinic
_space_group_IT_number 15
_space_group_name_Hall '-I 2ya'
_space_group_name_H-M_alt 'I 1 2/a 1'
_atom_sites_solution_hydrogens mixed
_audit_creation_date 2021-05-07
_audit_creation_method
;
Olex2 1.2
(compiled 2018.05.29 svn.r3508 for OlexSys, GUI svn.r5506)
;
_audit_update_record
;
2021-09-27 deposited with the CCDC.	2022-10-10 downloaded from the CCDC.
;
_cell_angle_alpha 90
_cell_angle_beta 114.492(11)
_cell_angle_gamma 90
_cell_formula_units_Z 4
_cell_length_a 31.990(3)
_cell_length_b 18.5196(12)
_cell_length_c 28.075(2)
_cell_measurement_reflns_used 3054
_cell_measurement_temperature 150.00(10)
_cell_measurement_theta_max 19.9260
_cell_measurement_theta_min 3.0280
_cell_volume 15136(2)
_computing_cell_refinement 'CrysAlisPro 1.171.39.46 (Rigaku OD, 2018)'
_computing_data_collection 'CrysAlisPro 1.171.39.46 (Rigaku OD, 2018)'
_computing_data_reduction 'CrysAlisPro 1.171.39.46 (Rigaku OD, 2018)'
_computing_molecular_graphics 'Olex2 (Dolomanov et al., 2009)'
_computing_publication_material 'Olex2 (Dolomanov et al., 2009)'
_computing_structure_refinement 'ShelXL (Sheldrick, 2015)'
_diffrn_ambient_environment N~2~
_diffrn_ambient_temperature 150.00(10)
_diffrn_detector 'CCD plate'
_diffrn_detector_area_resol_mean 8.0714
_diffrn_detector_type Eos
_diffrn_measured_fraction_theta_full 0.997
_diffrn_measured_fraction_theta_max 0.997
_diffrn_measurement_details
;
List of Runs (angles in degrees, time in seconds):

  # Type    Start    End  Width  t~exp~   \w     \q     \k     \f   Frames
#--------------------------------------------------------------------------
  1  \w    -13.00  77.00   2.00  129.96    --    9.09  57.00-150.00   45
  2  \w    -10.00  52.00   2.00  129.96    --    9.09 -99.00 -30.00   31
  3  \w    -64.00  42.00   2.00  129.96    --    9.09 -19.00  30.00   53
;
_diffrn_measurement_device 'four-circle diffractometer'
_diffrn_measurement_device_type 'SuperNova, Single source at offset/far, Eos'
_diffrn_measurement_method '\w scans'
_diffrn_orient_matrix_type 'CrysAlisPro convention (1999,Acta A55,543-557)'
_diffrn_orient_matrix_UB_11 -0.0201066000
_diffrn_orient_matrix_UB_12 0.0141057000
_diffrn_orient_matrix_UB_13 0.0013478000
_diffrn_orient_matrix_UB_21 0.0134117000
_diffrn_orient_matrix_UB_22 0.0138830000
_diffrn_orient_matrix_UB_23 0.0253586000
_diffrn_orient_matrix_UB_31 0.0029549000
_diffrn_orient_matrix_UB_32 0.0328013000
_diffrn_orient_matrix_UB_33 -0.0112264000
_diffrn_radiation_monochromator mirror
_diffrn_radiation_probe x-ray
_diffrn_radiation_type 'Mo K\a'
_diffrn_radiation_wavelength 0.71073
_diffrn_reflns_av_R_equivalents 0.1191
_diffrn_reflns_av_unetI/netI 0.1327
_diffrn_reflns_Laue_measured_fraction_full 0.997
_diffrn_reflns_Laue_measured_fraction_max 0.997
_diffrn_reflns_limit_h_max 25
_diffrn_reflns_limit_h_min -31
_diffrn_reflns_limit_k_max 18
_diffrn_reflns_limit_k_min -17
_diffrn_reflns_limit_l_max 28
_diffrn_reflns_limit_l_min -27
_diffrn_reflns_number 27222
_diffrn_reflns_point_group_measured_fraction_full 0.997
_diffrn_reflns_point_group_measured_fraction_max 0.997
_diffrn_reflns_theta_full 20.814
_diffrn_reflns_theta_max 20.814
_diffrn_reflns_theta_min 2.717
_diffrn_source 'micro-focus sealed X-ray tube'
_diffrn_source_type 'SuperNova (Mo) X-ray Source'
_exptl_absorpt_coefficient_mu 0.590
_exptl_absorpt_correction_T_max 1.00000
_exptl_absorpt_correction_T_min 0.26151
_exptl_absorpt_correction_type multi-scan
_exptl_absorpt_process_details
;
CrysAlisPro 1.171.39.46 (Rigaku Oxford Diffraction, 2018)
Empirical absorption correction using spherical harmonics,
 implemented in SCALE3 ABSPACK scaling algorithm.
;
_exptl_crystal_colour 'clear dark red'
_exptl_crystal_colour_lustre clear
_exptl_crystal_colour_modifier dark
_exptl_crystal_colour_primary red
_exptl_crystal_density_diffrn 1.475
_exptl_crystal_description plate
_exptl_crystal_F_000 6816
_exptl_crystal_size_max 0.34
_exptl_crystal_size_mid 0.13
_exptl_crystal_size_min 0.03
_refine_diff_density_max 1.198
_refine_diff_density_min -0.913
_refine_diff_density_rms 0.130
_refine_ls_extinction_method none
_refine_ls_goodness_of_fit_ref 1.280
_refine_ls_hydrogen_treatment constr
_refine_ls_matrix_type full
_refine_ls_number_parameters 944
_refine_ls_number_reflns 7890
_refine_ls_number_restraints 586
_refine_ls_restrained_S_all 1.279
_refine_ls_R_factor_all 0.2015
_refine_ls_R_factor_gt 0.1348
_refine_ls_shift/su_max 0.000
_refine_ls_shift/su_mean 0.000
_refine_ls_structure_factor_coef Fsqd
_refine_ls_weighting_details 'w=1/[\s^2^(Fo^2^)+(0.2000P)^2^] where P=(Fo^2^+2Fc^2^)/3'
_refine_ls_weighting_scheme calc
_refine_ls_wR_factor_gt 0.3475
_refine_ls_wR_factor_ref 0.3981
_reflns_Friedel_coverage 0.000
_reflns_number_gt 4281
_reflns_number_total 7890
_reflns_threshold_expression 'I > 2\s(I)'
_cod_data_source_file d2cc04624e2.cif
_cod_data_source_block air18
_cod_database_code 7130874
_shelx_shelxl_version_number 2018/3
_shelx_space_group_comment
;
The symmetry employed for this shelxl refinement is uniquely defined
by the following loop, which should always be used as a source of
symmetry information in preference to the above space-group names.
They are only intended as comments.
;
_shelx_estimated_absorpt_t_max 0.983
_shelx_estimated_absorpt_t_min 0.825
_reflns_odcompleteness_completeness 99.67
_reflns_odcompleteness_iscentric 1
_reflns_odcompleteness_theta 20.77
_olex2_refinement_description
;
1. Others
 Fixed Sof: C13A(0.5) F14A(0.5) F16A(0.5) F15A(0.5) S9A(0.5) O10A(0.5)
 O11A(0.5) O12A(0.5)
 Fixed Uiso: H9(0.061) H68(0.061) H33(0.061) H50(0.061) H38(0.056) H14(0.065)
 H35(0.07) H17(0.08) H48(0.108) H57(0.088) H36(0.078) H42(0.089) H61(0.091)
 H18(0.082) H45(0.071) H12(0.078) H11(0.083) H70(0.09) H21(0.094) H46(0.096)
 H41(0.085) H24(0.088) H71(0.102) H2(0.104) H58(0.106) H47(0.11) H26(0.096)
 H59(0.099) H23(0.1) H60(0.109) H29(0.097) H22(0.103) H53(0.152) H64(0.108)
 H63(0.124) H5(0.13) H28(0.099) H52(0.138) H62(0.114) H27(0.099) H3(0.128)
 H4(0.158) H8A(0.24) H8B(0.24) H8C(0.24)
 Fixed X: H9(0.333575) H68(0.280914) H33(0.379807) H50(0.26231) H38(0.364885)
 H14(0.201331) H35(0.432167) H17(0.316158) H48(0.423348) H57(0.440384)
 H36(0.443752) H42(0.434711) H61(0.4828) H18(0.333454) H45(0.34905)
 H12(0.249716) H11(0.230438) H70(0.286834) H21(0.136335) H46(0.379792)
 H41(0.430396) H24(0.290669) H71(0.365603) H2(0.405026) H58(0.504036)
 H47(0.418249) H26(0.423805) H59(0.505699) H23(0.256996) H60(0.440874)
 H29(0.460369) H22(0.177648) H53(0.374506) H64(0.438376) H63(0.515481)
 H5(0.272236) H28(0.481831) H52(0.306124) H62(0.534682) H27(0.456462)
 H3(0.369285) H4(0.300152) H8A(0.374714) H8B(0.3703) H8C(0.353202)
 Fixed Y: H9(0.433828) H68(0.27267) H33(0.363758) H50(0.656562) H38(0.5761)
 H14(0.502754) H35(0.558855) H17(0.659847) H48(0.467216) H57(0.681605)
 H36(0.524706) H42(0.394159) H61(0.246146) H18(0.540063) H45(0.681135)
 H12(0.272038) H11(0.393236) H70(0.164723) H21(0.802414) H46(0.632338)
 H41(0.426045) H24(0.771911) H71(0.156047) H2(0.124561) H58(0.743451)
 H47(0.52151) H26(0.240872) H59(0.793033) H23(0.883371) H60(0.788844)
 H29(0.47814) H22(0.896449) H53(0.777941) H64(0.14763) H63(0.132702)
 H5(0.158807) H28(0.41656) H52(0.763627) H62(0.185481) H27(0.299892)
 H3(0.02741) H4(0.042587) H8A(0.428663) H8B(0.444894) H8C(0.370865)
 Fixed Z: H9(0.428319) H68(0.453612) H33(0.562783) H50(0.574599) H38(0.596131)
 H14(0.336697) H35(0.561146) H17(0.354085) H48(0.809549) H57(0.764913)
 H36(0.489677) H42(0.6613) H61(0.505438) H18(0.369037) H45(0.789632)
 H12(0.299706) H11(0.290361) H70(0.578732) H21(0.274547) H46(0.867822)
 H41(0.737693) H24(0.324101) H71(0.606349) H2(0.460449) H58(0.770951)
 H47(0.882913) H26(0.388777) H59(0.69482) H23(0.295503) H60(0.620715)
 H29(0.427763) H22(0.264562) H53(0.548756) H64(0.624991) H63(0.634721)
 H5(0.319236) H28(0.366138) H52(0.481655) H62(0.571512) H27(0.345276)
 H3(0.412428) H4(0.33416) H8A(0.263213) H8B(0.315737) H8C(0.287216)
;
_smtbx_masks_void_probe_radius 1.2
_smtbx_masks_void_truncation_radius 1.2
_olex2_submission_original_sample_id C3
_olex2_submission_special_instructions 'No special instructions were received'
_oxdiff_exptl_absorpt_empirical_details
;
Empirical correction (ABSPACK) includes:
- Absorption correction using spherical harmonics
- Frame scaling
;
_oxdiff_exptl_absorpt_empirical_full_max 1.988
_oxdiff_exptl_absorpt_empirical_full_min 0.401

loop_
_space_group_symop_operation_xyz
'x, y, z'
'-x+1/2, y, -z'
'x+1/2, y+1/2, z+1/2'
'-x+1, y+1/2, -z+1/2'
'-x, -y, -z'
'x-1/2, -y, z'
'-x+1/2, -y+1/2, -z+1/2'
'x, -y+1/2, z+1/2'

loop_
_atom_site_label
_atom_site_type_symbol
_atom_site_fract_x
_atom_site_fract_y
_atom_site_fract_z
_atom_site_U_iso_or_equiv
_atom_site_adp_type
_atom_site_occupancy
_atom_site_site_symmetry_order
_atom_site_calc_flag
_atom_site_refinement_flags_posn
_atom_site_refinement_flags_adp
_atom_site_refinement_flags_occupancy
_atom_site_disorder_assembly
_atom_site_disorder_group
Fe2 Fe 0.34482(6) 0.64907(11) 0.68118(7) 0.0509(8) Uani 1 1 d . . . . .
Fe1 Fe 0.38120(6) 0.28542(11) 0.46611(8) 0.0547(8) Uani 1 1 d . . . . .
S1A S 0.13108(16) 0.3077(3) 0.2400(2) 0.094(2) Uani 0.977(10) 1 d D . P . .
N32 N 0.3997(4) 0.3765(6) 0.5056(4) 0.043(3) Uani 1 1 d . . . . .
N49 N 0.3260(4) 0.6877(6) 0.6086(4) 0.050(3) Uani 1 1 d . . . . .
N39 N 0.3738(4) 0.5614(6) 0.6688(5) 0.046(3) Uani 1 1 d . . . . .
N15 N 0.2148(4) 0.6020(7) 0.3330(4) 0.047(3) Uani 1 1 d . . . . .
N20 N 0.1869(4) 0.7325(6) 0.3052(5) 0.060(3) Uani 1 1 d . U . . .
N8 N 0.3289(4) 0.3311(7) 0.4080(4) 0.052(3) Uani 1 1 d . . . . .
N67 N 0.3445(4) 0.2500(6) 0.5022(5) 0.051(3) Uani 1 1 d . . . . .
N44 N 0.3691(4) 0.6087(8) 0.7525(4) 0.052(3) Uani 1 1 d . . . . .
N56 N 0.4017(4) 0.7018(6) 0.6917(5) 0.052(3) Uani 1 1 d . . . . .
N1 N 0.3607(4) 0.1997(6) 0.4217(5) 0.059(3) Uani 1 1 d . . . . .
N60 N 0.4302(4) 0.2345(6) 0.5241(5) 0.060(3) Uani 1 1 d . U . . .
N25 N 0.4205(4) 0.3231(7) 0.4326(5) 0.079(2) Uani 1 1 d . U . . .
C16 C 0.2483(5) 0.6499(8) 0.3347(5) 0.050(4) Uani 1 1 d . . . . .
O2A O 0.0841(3) 0.3158(7) 0.2074(4) 0.100(4) Uani 0.977(10) 1 d D . P . .
C9 C 0.3164(5) 0.4015(9) 0.4022(6) 0.050(4) Uani 1 1 d . . . . .
H9 H 0.333575 0.433828 0.428319 0.061 Uiso 1 1 calc R U . . .
C68 C 0.2981(5) 0.2498(7) 0.4852(6) 0.051(4) Uani 1 1 d . . . . .
H68 H 0.280914 0.272670 0.453612 0.061 Uiso 1 1 calc R U . . .
C31 C 0.4213(4) 0.4217(9) 0.4872(5) 0.050(4) Uani 1 1 d . . . . .
C33 C 0.3932(4) 0.3963(8) 0.5481(5) 0.051(4) Uani 1 1 d . . . . .
H33 H 0.379807 0.363758 0.562783 0.061 Uiso 1 1 calc R U . . .
C34 C 0.4061(4) 0.4650(8) 0.5709(5) 0.049(4) Uani 1 1 d . . . . .
C50 C 0.2848(5) 0.6826(7) 0.5692(6) 0.051(4) Uani 1 1 d . . . . .
H50 H 0.262310 0.656562 0.574599 0.061 Uiso 1 1 calc R U . . .
C43 C 0.3909(5) 0.5470(10) 0.7586(6) 0.054(4) Uani 1 1 d . . . . .
C13 C 0.2692(5) 0.5035(9) 0.3534(5) 0.054(4) Uani 1 1 d . . . . .
C7 C 0.3038(5) 0.2833(9) 0.3685(7) 0.061(4) Uani 1 1 d . . . . .
C19 C 0.2334(5) 0.7231(8) 0.3210(6) 0.057(4) Uani 1 1 d . U . . .
C10 C 0.2793(5) 0.4274(8) 0.3594(6) 0.052(4) Uani 1 1 d . . . . .
C38 C 0.3775(4) 0.5453(7) 0.6247(5) 0.047(4) Uani 1 1 d . . . . .
H38 H 0.364885 0.576100 0.596131 0.056 Uiso 1 1 calc R U . . .
C65 C 0.4185(5) 0.2060(8) 0.5577(7) 0.067(4) Uani 1 1 d . U . . .
C37 C 0.4006(5) 0.4811(8) 0.6207(5) 0.049(4) Uani 1 1 d . . . . .
C14 C 0.2251(5) 0.5344(10) 0.3403(5) 0.054(4) Uani 1 1 d . . . . .
H14 H 0.201331 0.502754 0.336697 0.065 Uiso 1 1 calc R U . . .
O3A O 0.1590(4) 0.2659(7) 0.2229(5) 0.121(5) Uani 0.977(10) 1 d D . P . .
C40 C 0.3948(5) 0.5188(9) 0.7126(6) 0.061(4) Uani 1 1 d . . . . .
C69 C 0.2745(5) 0.2181(8) 0.5112(6) 0.061(4) Uani 1 1 d . . . . .
C66 C 0.3684(5) 0.2085(9) 0.5460(7) 0.063(4) Uani 1 1 d . . . . .
F6A F 0.1027(5) 0.2812(8) 0.3127(5) 0.160(5) Uani 0.977(10) 1 d D . P . .
C54 C 0.3600(5) 0.7243(9) 0.6012(6) 0.067(5) Uani 1 1 d . . . . .
C30 C 0.4330(6) 0.3905(9) 0.4463(7) 0.079(2) Uani 1 1 d . U . . .
C35 C 0.4246(5) 0.5123(8) 0.5479(6) 0.058(4) Uani 1 1 d . . . . .
H35 H 0.432167 0.558855 0.561146 0.070 Uiso 1 1 calc R U . . .
C17 C 0.2931(5) 0.6267(10) 0.3500(6) 0.067(4) Uani 1 1 d . . . . .
H17 H 0.316158 0.659847 0.354085 0.080 Uiso 1 1 calc R U . . .
C51 C 0.2732(5) 0.7144(9) 0.5194(6) 0.065(4) Uani 1 1 d . . . . .
C48 C 0.4091(6) 0.5118(10) 0.8065(7) 0.090(6) Uani 1 1 d . . . . .
H48 H 0.423348 0.467216 0.809549 0.108 Uiso 1 1 calc R U . . .
C57 C 0.4399(5) 0.7047(9) 0.7353(7) 0.073(5) Uani 1 1 d . . . . .
H57 H 0.440384 0.681605 0.764913 0.088 Uiso 1 1 calc R U . . .
C6 C 0.3221(5) 0.2080(9) 0.3785(6) 0.065(4) Uani 1 1 d . . . . .
C36 C 0.4318(5) 0.4921(9) 0.5060(6) 0.065(4) Uani 1 1 d . . . . .
H36 H 0.443752 0.524706 0.489677 0.078 Uiso 1 1 calc R U . . .
C42 C 0.4200(6) 0.4366(9) 0.6633(7) 0.074(5) Uani 1 1 d . . . . .
H42 H 0.434711 0.394159 0.661300 0.089 Uiso 1 1 calc R U . . .
C61 C 0.4741(5) 0.2257(9) 0.5302(7) 0.076(4) Uani 1 1 d . U . . .
H61 H 0.482800 0.246146 0.505438 0.091 Uiso 1 1 calc R U . . .
O4A O 0.1508(4) 0.3748(6) 0.2609(6) 0.134(5) Uani 0.977(10) 1 d D . P . .
C18 C 0.3033(5) 0.5552(10) 0.3590(6) 0.069(5) Uani 1 1 d . . . . .
H18 H 0.333454 0.540063 0.369037 0.082 Uiso 1 1 calc R U . . .
C45 C 0.3651(5) 0.6380(9) 0.7940(6) 0.060(4) Uani 1 1 d . . . . .
H45 H 0.349050 0.681135 0.789632 0.071 Uiso 1 1 calc R U . . .
C55 C 0.4021(6) 0.7297(9) 0.6475(8) 0.071(5) Uani 1 1 d . . . . .
C12 C 0.2668(6) 0.3051(9) 0.3254(7) 0.065(4) Uani 1 1 d . . . . .
H12 H 0.249716 0.272038 0.299706 0.078 Uiso 1 1 calc R U . . .
C11 C 0.2551(5) 0.3775(11) 0.3204(6) 0.069(5) Uani 1 1 d . . . . .
H11 H 0.230438 0.393236 0.290361 0.083 Uiso 1 1 calc R U . . .
C70 C 0.3008(6) 0.1841(9) 0.5585(7) 0.075(5) Uani 1 1 d . . . . .
H70 H 0.286834 0.164723 0.578732 0.090 Uiso 1 1 calc R U . . .
C21 C 0.1678(6) 0.7968(9) 0.2851(7) 0.078(4) Uani 1 1 d . U . . .
H21 H 0.136335 0.802414 0.274547 0.094 Uiso 1 1 calc R U . . .
C46 C 0.3828(6) 0.6085(11) 0.8402(8) 0.080(5) Uani 1 1 d . . . . .
H46 H 0.379792 0.632338 0.867822 0.096 Uiso 1 1 calc R U . . .
C41 C 0.4171(5) 0.4557(9) 0.7085(7) 0.071(5) Uani 1 1 d . . . . .
H41 H 0.430396 0.426045 0.737693 0.085 Uiso 1 1 calc R U . . .
C24 C 0.2595(6) 0.7786(9) 0.3154(6) 0.074(4) Uani 1 1 d . U . . .
H24 H 0.290669 0.771911 0.324101 0.088 Uiso 1 1 calc R U . . .
C71 C 0.3479(6) 0.1794(9) 0.5751(8) 0.085(5) Uani 1 1 d . . . . .
H71 H 0.365603 0.156047 0.606349 0.102 Uiso 1 1 calc R U . . .
C2 C 0.3773(6) 0.1317(8) 0.4316(7) 0.086(5) Uani 1 1 d . . . . .
H2 H 0.405026 0.124561 0.460449 0.104 Uiso 1 1 calc R U . . .
C58 C 0.4786(6) 0.7400(11) 0.7390(8) 0.089(6) Uani 1 1 d . . . . .
H58 H 0.504036 0.743451 0.770951 0.106 Uiso 1 1 calc R U . . .
C47 C 0.4059(7) 0.5429(11) 0.8500(7) 0.091(6) Uani 1 1 d . . . . .
H47 H 0.418249 0.521510 0.882913 0.110 Uiso 1 1 calc R U . . .
C26 C 0.4311(6) 0.2894(9) 0.3962(6) 0.080(2) Uani 1 1 d . U . . .
H26 H 0.423805 0.240872 0.388777 0.096 Uiso 1 1 calc R U . . .
C59 C 0.4795(6) 0.7706(10) 0.6942(9) 0.083(5) Uani 1 1 d . . . . .
H59 H 0.505699 0.793033 0.694820 0.099 Uiso 1 1 calc R U . . .
C23 C 0.2390(6) 0.8445(9) 0.2966(7) 0.083(5) Uani 1 1 d . U . . .
H23 H 0.256996 0.883371 0.295503 0.100 Uiso 1 1 calc R U . . .
C60 C 0.4415(7) 0.7664(10) 0.6506(8) 0.091(6) Uani 1 1 d . . . . .
H60 H 0.440874 0.788844 0.620715 0.109 Uiso 1 1 calc R U . . .
C29 C 0.4539(5) 0.4294(9) 0.4206(6) 0.081(2) Uani 1 1 d . U . . .
H29 H 0.460369 0.478140 0.427763 0.097 Uiso 1 1 calc R U . . .
C22 C 0.1920(6) 0.8533(9) 0.2794(7) 0.086(5) Uani 1 1 d . U . . .
H22 H 0.177648 0.896449 0.264562 0.103 Uiso 1 1 calc R U . . .
C53 C 0.3514(7) 0.7531(13) 0.5538(8) 0.127(9) Uani 1 1 d . . . . .
H53 H 0.374506 0.777941 0.548756 0.152 Uiso 1 1 calc R U . . .
C64 C 0.4483(6) 0.1671(9) 0.6009(7) 0.090(4) Uani 1 1 d . U . . .
H64 H 0.438376 0.147630 0.624991 0.108 Uiso 1 1 calc R U . . .
C63 C 0.4940(7) 0.1584(10) 0.6069(8) 0.103(5) Uani 1 1 d . U . . .
H63 H 0.515481 0.132702 0.634721 0.124 Uiso 1 1 calc R U . . .
C5 C 0.2999(7) 0.1499(10) 0.3479(8) 0.108(6) Uani 1 1 d . . . . .
H5 H 0.272236 0.158807 0.319236 0.130 Uiso 1 1 calc R U . . .
C28 C 0.4655(6) 0.3935(9) 0.3825(7) 0.083(2) Uani 1 1 d . U . . .
H28 H 0.481831 0.416560 0.366138 0.099 Uiso 1 1 calc R U . . .
C52 C 0.3102(7) 0.7462(12) 0.5144(8) 0.115(8) Uani 1 1 d . . . . .
H52 H 0.306124 0.763627 0.481655 0.138 Uiso 1 1 calc R U . . .
C62 C 0.5050(6) 0.1897(10) 0.5693(8) 0.095(4) Uani 1 1 d . U . . .
H62 H 0.534682 0.185481 0.571512 0.114 Uiso 1 1 calc R U . . .
C27 C 0.4514(6) 0.3238(9) 0.3715(7) 0.082(2) Uani 1 1 d . U . . .
H27 H 0.456462 0.299892 0.345276 0.099 Uiso 1 1 calc R U . . .
C3 C 0.3564(7) 0.0730(10) 0.4023(8) 0.107(6) Uani 1 1 d . . . . .
H3 H 0.369285 0.027410 0.412428 0.128 Uiso 1 1 calc R U . . .
C5A C 0.1295(5) 0.2635(9) 0.2888(7) 0.166(8) Uani 0.977(10) 1 d D . P . .
C4 C 0.3151(8) 0.0808(12) 0.3562(10) 0.132(8) Uani 1 1 d . . . . .
H4 H 0.300152 0.042587 0.334160 0.158 Uiso 1 1 calc R U . . .
F8A F 0.1132(9) 0.1964(8) 0.2801(10) 0.290(11) Uani 0.977(10) 1 d D . P . .
F7A F 0.1698(6) 0.2442(18) 0.3261(8) 0.356(15) Uani 0.977(10) 1 d D . P . .
C37A C 0.5104(9) 0.1046(14) 0.4379(9) 0.35(2) Uiso 1 1 d D U . . .
F40A F 0.4832(9) 0.0653(17) 0.4544(11) 0.353(14) Uiso 1 1 d D U . . .
F38A F 0.5052(8) 0.0805(13) 0.3898(8) 0.280(10) Uiso 1 1 d D U . . .
F39A F 0.5168(14) 0.1760(14) 0.4471(17) 0.64(4) Uiso 1 1 d D U . . .
S33A S 0.5667(8) 0.0639(13) 0.4781(8) 0.488(14) Uiso 1 1 d D U . . .
O36A O 0.5713(8) 0.0769(13) 0.5316(8) 0.255(11) Uiso 1 1 d D U . . .
O34A O 0.5538(13) -0.0101(14) 0.4567(14) 0.44(2) Uiso 1 1 d D U . . .
O35A O 0.5972(9) 0.1070(18) 0.4626(12) 0.356(17) Uiso 1 1 d D U . . .
C29A C 0.4461(6) -0.0359(8) 0.7086(8) 0.232(13) Uani 0.523(10) 1 d DG U P . .
F32A F 0.4282(9) -0.0468(13) 0.6572(8) 0.318(19) Uani 0.523(10) 1 d DG U P . .
F31A F 0.4134(7) -0.0502(11) 0.7249(12) 0.303(18) Uani 0.523(10) 1 d DG U P . .
F30A F 0.4797(8) -0.0830(7) 0.7310(10) 0.216(13) Uani 0.523(10) 1 d DG U P . .
S25A S 0.4666(5) 0.0566(7) 0.7247(6) 0.185(7) Uani 0.523(10) 1 d DG U P . .
O27A O 0.5021(6) 0.0627(9) 0.7061(9) 0.172(12) Uani 0.523(10) 1 d DG U P . .
O28A O 0.4261(6) 0.0988(10) 0.6962(9) 0.259(18) Uani 0.523(10) 1 d DG U P . .
O26A O 0.4825(8) 0.0590(10) 0.7808(6) 0.206(13) Uani 0.523(10) 1 d DG U P . .
C21A C 0.5355(2) 0.3780(4) 0.6576(3) 0.161(6) Uani 1 1 d DG U . . .
F24A F 0.5589(4) 0.3700(7) 0.7089(3) 0.260(7) Uani 1 1 d DG U . . .
F23A F 0.5033(3) 0.3272(5) 0.6414(4) 0.155(4) Uani 1 1 d DG U . . .
F22A F 0.5146(3) 0.4415(4) 0.6487(4) 0.146(4) Uani 1 1 d DG U . . .
S17A S 0.5733(2) 0.3704(4) 0.6239(4) 0.214(4) Uani 1 1 d DG U . . .
O18A O 0.6048(3) 0.4297(5) 0.6442(6) 0.209(9) Uani 1 1 d DG U . . .
O19A O 0.5933(3) 0.3000(4) 0.6391(5) 0.198(8) Uani 1 1 d DG U . . .
O20A O 0.5422(4) 0.3770(6) 0.5695(3) 0.234(9) Uani 1 1 d DG U . . .
C13A C 0.2335(5) 0.4296(7) 0.4713(5) 0.129(7) Uani 0.5 1 d DG U P A -1
F14A F 0.2656(7) 0.3827(7) 0.4734(8) 0.219(11) Uani 0.5 1 d DG U P A -1
F16A F 0.2080(6) 0.4437(10) 0.4212(5) 0.189(11) Uani 0.5 1 d DG U P A -1
F15A F 0.2068(6) 0.3982(9) 0.4908(7) 0.153(9) Uani 0.5 1 d DG U P A -1
S9A S 0.2591(5) 0.5121(6) 0.5069(5) 0.191(6) Uani 0.5 1 d DG U P A -1
O10A O 0.2840(6) 0.4882(11) 0.5600(5) 0.185(13) Uani 0.5 1 d DG U P A -1
O11A O 0.2872(6) 0.5366(9) 0.4813(7) 0.122(9) Uani 0.5 1 d DG U P A -1
O12A O 0.2197(7) 0.5568(8) 0.4984(8) 0.210(16) Uani 0.5 1 d DG U P A -1
N2 N 0.2751(7) 0.4762(10) 0.2304(7) 0.170(8) Uiso 1 1 d DG U . . .
C32 C 0.3108(6) 0.4525(7) 0.2529(6) 0.119(7) Uiso 1 1 d DG U . . .
C8 C 0.3561(7) 0.4216(12) 0.2823(9) 0.160(10) Uiso 1 1 d DG U . . .
H8A H 0.374714 0.428663 0.263213 0.240 Uiso 1 1 d R U . . .
H8B H 0.370300 0.444894 0.315737 0.240 Uiso 1 1 d R U . . .
H8C H 0.353202 0.370865 0.287216 0.240 Uiso 1 1 d R U . . .

loop_
_atom_site_aniso_label
_atom_site_aniso_U_11
_atom_site_aniso_U_22
_atom_site_aniso_U_33
_atom_site_aniso_U_23
_atom_site_aniso_U_13
_atom_site_aniso_U_12
Fe2 0.0430(13) 0.0585(15) 0.0553(14) -0.0142(10) 0.0245(11) -0.0068(10)
Fe1 0.0440(13) 0.0537(15) 0.0654(15) -0.0101(11) 0.0216(12) 0.0054(10)
S1A 0.064(3) 0.114(5) 0.107(4) -0.028(3) 0.038(3) -0.007(3)
N32 0.051(7) 0.040(7) 0.048(7) -0.001(6) 0.029(6) -0.001(6)
N49 0.038(7) 0.049(7) 0.049(8) -0.025(6) 0.005(7) -0.005(6)
N39 0.046(7) 0.050(8) 0.053(8) -0.020(7) 0.030(7) -0.007(6)
N15 0.053(8) 0.051(8) 0.051(7) 0.020(6) 0.036(6) 0.009(7)
N20 0.069(8) 0.057(8) 0.072(7) 0.018(6) 0.045(7) 0.003(6)
N8 0.046(7) 0.068(9) 0.058(8) -0.008(8) 0.038(7) 0.002(7)
N67 0.044(8) 0.043(7) 0.058(8) -0.014(7) 0.014(7) 0.013(6)
N44 0.036(7) 0.082(10) 0.041(8) -0.026(7) 0.020(6) -0.018(7)
N56 0.032(8) 0.053(8) 0.070(9) -0.025(7) 0.022(8) -0.020(6)
N1 0.047(6) 0.055(6) 0.078(7) -0.021(6) 0.030(5) -0.002(6)
N60 0.048(6) 0.060(7) 0.078(7) -0.007(6) 0.032(5) 0.019(5)
N25 0.083(5) 0.077(5) 0.095(5) -0.019(4) 0.056(4) -0.005(4)
C16 0.035(9) 0.073(11) 0.056(9) 0.024(8) 0.035(8) 0.009(8)
O2A 0.061(6) 0.124(10) 0.112(8) -0.050(7) 0.031(6) -0.020(6)
C9 0.040(9) 0.060(12) 0.053(10) -0.017(9) 0.020(9) 0.007(8)
C68 0.041(10) 0.054(10) 0.058(9) 0.001(8) 0.020(8) 0.002(7)
C31 0.041(9) 0.058(11) 0.057(10) -0.009(9) 0.026(8) 0.018(8)
C33 0.043(9) 0.072(12) 0.044(9) 0.011(9) 0.023(8) 0.009(8)
C34 0.042(9) 0.049(10) 0.056(10) -0.014(8) 0.021(8) -0.012(7)
C50 0.045(10) 0.055(10) 0.052(10) -0.020(8) 0.019(9) -0.001(7)
C43 0.062(10) 0.067(12) 0.038(11) -0.005(9) 0.024(9) -0.004(9)
C13 0.042(10) 0.065(12) 0.056(10) 0.012(8) 0.021(8) 0.003(9)
C7 0.050(10) 0.077(12) 0.056(11) -0.020(10) 0.023(9) 0.005(10)
C19 0.065(9) 0.063(10) 0.066(8) 0.009(7) 0.050(8) 0.001(8)
C10 0.041(9) 0.057(11) 0.054(10) -0.001(10) 0.017(9) -0.004(9)
C38 0.032(8) 0.050(10) 0.047(10) -0.006(8) 0.006(7) 0.001(7)
C65 0.056(7) 0.069(8) 0.075(8) -0.005(7) 0.028(6) 0.019(6)
C37 0.052(9) 0.047(10) 0.045(10) -0.010(8) 0.016(8) -0.001(8)
C14 0.035(9) 0.079(13) 0.054(9) 0.015(9) 0.024(8) 0.000(8)
O3A 0.106(9) 0.139(10) 0.149(12) -0.008(9) 0.083(10) 0.021(8)
C40 0.064(11) 0.057(11) 0.059(11) 0.012(10) 0.022(9) -0.005(9)
C69 0.057(9) 0.065(10) 0.065(12) -0.003(9) 0.030(11) 0.006(8)
C66 0.050(10) 0.069(11) 0.071(12) -0.018(10) 0.026(10) 0.004(9)
F6A 0.174(11) 0.191(13) 0.169(12) 0.007(9) 0.125(10) 0.036(10)
C54 0.045(10) 0.105(14) 0.058(12) 0.002(10) 0.028(9) -0.034(9)
C30 0.083(5) 0.078(5) 0.095(5) -0.020(4) 0.056(4) -0.005(4)
C35 0.063(10) 0.049(10) 0.067(10) -0.024(9) 0.030(9) -0.020(8)
C17 0.051(11) 0.072(13) 0.097(13) -0.009(10) 0.049(10) -0.012(9)
C51 0.051(10) 0.079(12) 0.056(12) -0.006(9) 0.013(8) 0.001(8)
C48 0.111(15) 0.101(15) 0.059(12) -0.014(12) 0.038(11) 0.014(12)
C57 0.040(10) 0.087(13) 0.084(13) -0.009(10) 0.019(10) -0.025(9)
C6 0.046(7) 0.072(9) 0.076(9) -0.031(7) 0.025(5) -0.011(7)
C36 0.081(12) 0.068(13) 0.070(11) 0.005(9) 0.055(10) 0.010(9)
C42 0.116(15) 0.064(11) 0.069(12) -0.002(10) 0.066(11) 0.018(10)
C61 0.059(7) 0.077(8) 0.090(8) -0.005(7) 0.029(7) 0.025(6)
O4A 0.070(8) 0.144(10) 0.175(14) -0.056(9) 0.038(8) -0.027(8)
C18 0.046(10) 0.089(14) 0.077(12) -0.018(10) 0.032(9) 0.000(10)
C45 0.072(11) 0.075(12) 0.037(10) -0.001(10) 0.028(9) -0.004(9)
C55 0.066(13) 0.074(12) 0.091(14) -0.007(10) 0.049(12) -0.028(9)
C12 0.055(11) 0.061(13) 0.070(12) -0.006(9) 0.017(10) 0.004(9)
C11 0.031(9) 0.106(16) 0.066(12) 0.009(12) 0.016(9) 0.000(10)
C70 0.064(12) 0.093(13) 0.074(12) 0.031(10) 0.033(10) -0.001(10)
C21 0.071(9) 0.059(10) 0.110(10) 0.038(8) 0.044(8) -0.012(8)
C46 0.094(14) 0.089(16) 0.068(14) -0.028(12) 0.043(11) -0.035(12)
C41 0.082(12) 0.059(12) 0.078(13) 0.022(9) 0.039(10) 0.023(9)
C24 0.074(9) 0.073(10) 0.090(10) 0.016(8) 0.050(8) 0.008(8)
C71 0.068(13) 0.088(13) 0.114(15) 0.030(11) 0.052(12) -0.005(10)
C2 0.078(10) 0.054(7) 0.125(12) -0.027(7) 0.039(9) 0.006(6)
C58 0.057(12) 0.121(16) 0.082(14) -0.036(12) 0.023(11) -0.021(11)
C47 0.135(17) 0.083(15) 0.068(13) 0.013(11) 0.054(12) 0.009(13)
C26 0.084(5) 0.078(5) 0.096(5) -0.020(4) 0.056(4) -0.005(4)
C59 0.050(12) 0.107(15) 0.098(15) -0.026(12) 0.039(12) -0.029(10)
C23 0.090(10) 0.077(10) 0.098(10) 0.025(9) 0.054(9) -0.011(9)
C60 0.082(14) 0.113(16) 0.083(14) -0.018(11) 0.040(13) -0.044(12)
C29 0.085(5) 0.079(5) 0.097(5) -0.021(4) 0.055(4) -0.005(4)
C22 0.088(10) 0.079(10) 0.101(10) 0.030(9) 0.049(9) 0.012(9)
C53 0.089(16) 0.21(2) 0.072(14) 0.030(15) 0.018(13) -0.081(16)
C64 0.073(8) 0.093(8) 0.096(8) -0.005(7) 0.026(7) 0.015(7)
C63 0.077(8) 0.102(9) 0.109(9) 0.000(8) 0.018(8) 0.016(7)
C5 0.111(12) 0.086(10) 0.102(12) -0.046(9) 0.018(9) -0.023(8)
C28 0.086(5) 0.080(5) 0.098(5) -0.021(5) 0.055(4) -0.006(4)
C52 0.086(15) 0.17(2) 0.087(15) 0.053(14) 0.030(14) -0.029(14)
C62 0.070(8) 0.101(9) 0.108(9) -0.001(8) 0.030(7) 0.023(7)
C27 0.086(5) 0.080(5) 0.098(5) -0.021(4) 0.055(4) -0.006(4)
C3 0.110(12) 0.070(8) 0.140(14) -0.045(9) 0.051(9) -0.009(9)
C5A 0.208(18) 0.162(12) 0.196(15) 0.078(16) 0.151(13) 0.115(14)
C4 0.130(14) 0.082(9) 0.155(15) -0.049(11) 0.032(10) -0.023(11)
F8A 0.51(3) 0.148(10) 0.43(3) 0.053(14) 0.41(2) 0.065(16)
F7A 0.224(16) 0.65(4) 0.28(2) 0.30(2) 0.192(15) 0.204(18)
C29A 0.17(2) 0.29(2) 0.25(3) 0.08(2) 0.10(2) 0.040(18)
F32A 0.33(4) 0.33(4) 0.25(3) 0.06(2) 0.07(2) -0.07(3)
F31A 0.18(3) 0.36(4) 0.41(4) 0.10(4) 0.16(3) 0.03(2)
F30A 0.16(2) 0.22(2) 0.27(3) 0.01(2) 0.10(2) 0.021(19)
S25A 0.172(14) 0.216(14) 0.200(15) 0.105(12) 0.110(12) 0.094(11)
O27A 0.18(2) 0.18(3) 0.20(3) 0.06(2) 0.12(2) 0.070(19)
O28A 0.20(3) 0.37(3) 0.29(3) 0.21(4) 0.18(3) 0.13(3)
O26A 0.29(4) 0.17(3) 0.21(2) 0.127(19) 0.16(2) 0.10(2)
C21A 0.085(11) 0.143(10) 0.232(12) 0.020(12) 0.044(10) 0.011(6)
F24A 0.218(16) 0.252(19) 0.225(12) 0.020(12) 0.007(9) 0.067(13)
F23A 0.134(9) 0.153(9) 0.212(12) 0.000(9) 0.104(9) -0.016(7)
F22A 0.111(9) 0.144(8) 0.202(12) 0.013(8) 0.084(9) 0.018(6)
S17A 0.134(6) 0.137(7) 0.421(14) 0.009(8) 0.163(8) 0.002(5)
O18A 0.094(11) 0.138(11) 0.40(3) -0.053(15) 0.102(13) -0.037(10)
O19A 0.134(13) 0.100(10) 0.33(2) 0.040(12) 0.065(13) 0.058(9)
O20A 0.25(2) 0.20(2) 0.192(14) 0.064(13) 0.022(12) 0.009(14)
C13A 0.114(16) 0.160(16) 0.109(13) 0.043(14) 0.043(11) -0.035(12)
F14A 0.25(3) 0.25(2) 0.21(3) 0.093(19) 0.15(2) 0.07(2)
F16A 0.13(2) 0.32(3) 0.096(12) 0.019(12) 0.034(12) -0.018(18)
F15A 0.088(15) 0.161(18) 0.19(2) 0.089(16) 0.042(14) -0.035(12)
S9A 0.181(15) 0.219(13) 0.167(11) 0.006(12) 0.064(11) -0.107(11)
O10A 0.070(18) 0.43(4) 0.035(13) 0.027(15) 0.005(12) 0.02(2)
O11A 0.15(2) 0.092(16) 0.19(2) 0.039(17) 0.14(2) 0.006(14)
O12A 0.17(3) 0.25(3) 0.26(3) 0.08(2) 0.14(3) 0.14(3)

loop_
_atom_type_symbol
_atom_type_description
_atom_type_scat_dispersion_real
_atom_type_scat_dispersion_imag
_atom_type_scat_source
C C 0.0033 0.0016 'International Tables Vol C Tables 4.2.6.8 and 6.1.1.4'
H H 0.0000 0.0000 'International Tables Vol C Tables 4.2.6.8 and 6.1.1.4'
F F 0.0171 0.0103 'International Tables Vol C Tables 4.2.6.8 and 6.1.1.4'
Fe Fe 0.3463 0.8444 'International Tables Vol C Tables 4.2.6.8 and 6.1.1.4'
N N 0.0061 0.0033 'International Tables Vol C Tables 4.2.6.8 and 6.1.1.4'
O O 0.0106 0.0060 'International Tables Vol C Tables 4.2.6.8 and 6.1.1.4'
S S 0.1246 0.1234 'International Tables Vol C Tables 4.2.6.8 and 6.1.1.4'

loop_
_geom_angle_atom_site_label_1
_geom_angle_atom_site_label_2
_geom_angle_atom_site_label_3
_geom_angle
_geom_angle_site_symmetry_1
_geom_angle_site_symmetry_3
_geom_angle_publ_flag
N39 Fe2 N49 94.6(5) . . ?
N39 Fe2 N15 94.9(5) . 2_556 ?
N39 Fe2 N56 87.9(4) . . ?
N15 Fe2 N49 95.4(5) 2_556 . ?
N20 Fe2 N49 87.5(4) 2_556 . ?
N20 Fe2 N39 176.1(5) 2_556 . ?
N20 Fe2 N15 81.6(5) 2_556 2_556 ?
N20 Fe2 N56 95.7(5) 2_556 . ?
N44 Fe2 N49 174.4(5) . . ?
N44 Fe2 N39 81.4(5) . . ?
N44 Fe2 N15 88.8(4) . 2_556 ?
N44 Fe2 N20 96.8(5) . 2_556 ?
N44 Fe2 N56 94.9(5) . . ?
N56 Fe2 N49 81.0(5) . . ?
N56 Fe2 N15 175.7(5) . 2_556 ?
N32 Fe1 N8 93.0(5) . . ?
N32 Fe1 N25 82.2(5) . . ?
N8 Fe1 N25 86.8(5) . . ?
N67 Fe1 N32 95.8(4) . . ?
N67 Fe1 N8 95.0(5) . . ?
N67 Fe1 N1 86.8(4) . . ?
N67 Fe1 N60 81.6(5) . . ?
N67 Fe1 N25 177.4(5) . . ?
N1 Fe1 N32 175.3(5) . . ?
N1 Fe1 N8 82.8(5) . . ?
N1 Fe1 N60 94.7(5) . . ?
N1 Fe1 N25 95.4(5) . . ?
N60 Fe1 N32 89.6(4) . . ?
N60 Fe1 N8 175.9(5) . . ?
N60 Fe1 N25 96.7(5) . . ?
O2A S1A O3A 119.7(8) . . ?
O2A S1A O4A 110.6(8) . . ?
O2A S1A C5A 101.8(8) . . ?
O3A S1A C5A 104.9(8) . . ?
O4A S1A O3A 112.9(8) . . ?
O4A S1A C5A 105.1(10) . . ?
C31 N32 Fe1 113.9(9) . . ?
C31 N32 C33 118.3(12) . . ?
C33 N32 Fe1 127.8(10) . . ?
C50 N49 Fe2 126.7(10) . . ?
C50 N49 C54 119.2(13) . . ?
C54 N49 Fe2 114.1(9) . . ?
C38 N39 Fe2 125.5(10) . . ?
C38 N39 C40 120.3(12) . . ?
C40 N39 Fe2 114.0(10) . . ?
C16 N15 Fe2 113.2(9) . 2_556 ?
C14 N15 Fe2 128.2(9) . 2_556 ?
C14 N15 C16 118.6(12) . . ?
C19 N20 Fe2 114.4(10) . 2_556 ?
C21 N20 Fe2 126.3(10) . 2_556 ?
C21 N20 C19 119.2(12) . . ?
C9 N8 Fe1 128.2(10) . . ?
C9 N8 C7 118.4(12) . . ?
C7 N8 Fe1 113.4(11) . . ?
C68 N67 Fe1 128.5(10) . . ?
C68 N67 C66 115.7(12) . . ?
C66 N67 Fe1 114.7(10) . . ?
C43 N44 Fe2 115.2(10) . . ?
C43 N44 C45 118.5(13) . . ?
C45 N44 Fe2 126.3(12) . . ?
C57 N56 Fe2 126.7(11) . . ?
C57 N56 C55 118.5(13) . . ?
C55 N56 Fe2 114.3(10) . . ?
C6 N1 Fe1 115.2(10) . . ?
C6 N1 C2 115.6(13) . . ?
C2 N1 Fe1 128.7(11) . . ?
C65 N60 Fe1 115.8(10) . . ?
C65 N60 C61 117.9(14) . . ?
C61 N60 Fe1 126.2(11) . . ?
C30 N25 Fe1 111.7(10) . . ?
C30 N25 C26 121.0(14) . . ?
C26 N25 Fe1 127.1(11) . . ?
N15 C16 C19 115.6(12) . . ?
C17 C16 N15 120.2(14) . . ?
C17 C16 C19 124.2(14) . . ?
N8 C9 H9 118.5 . . ?
N8 C9 C10 123.0(13) . . ?
C10 C9 H9 118.5 . . ?
N67 C68 H68 117.5 . . ?
N67 C68 C69 125.0(14) . . ?
C69 C68 H68 117.5 . . ?
N32 C31 C30 113.7(14) . . ?
N32 C31 C36 121.9(12) . . ?
C36 C31 C30 124.3(15) . . ?
N32 C33 H33 119.1 . . ?
N32 C33 C34 121.8(12) . . ?
C34 C33 H33 119.1 . . ?
C33 C34 C37 118.4(13) . . ?
C35 C34 C33 117.9(13) . . ?
C35 C34 C37 123.6(13) . . ?
N49 C50 H50 118.1 . . ?
N49 C50 C51 123.8(13) . . ?
C51 C50 H50 118.1 . . ?
N44 C43 C40 115.9(14) . . ?
N44 C43 C48 121.4(14) . . ?
C48 C43 C40 122.7(17) . . ?
C14 C13 C10 125.1(14) . . ?
C18 C13 C10 121.7(14) . . ?
C18 C13 C14 113.2(14) . . ?
N8 C7 C6 113.2(14) . . ?
C12 C7 N8 121.7(14) . . ?
C12 C7 C6 125.1(15) . . ?
N20 C19 C16 113.6(12) . . ?
N20 C19 C24 119.8(14) . . ?
C24 C19 C16 125.9(14) . . ?
C9 C10 C13 120.9(14) . . ?
C9 C10 C11 116.8(14) . . ?
C11 C10 C13 122.1(15) . . ?
N39 C38 H38 119.6 . . ?
N39 C38 C37 120.7(12) . . ?
C37 C38 H38 119.6 . . ?
N60 C65 C66 116.4(15) . . ?
N60 C65 C64 124.0(15) . . ?
C64 C65 C66 119.4(16) . . ?
C38 C37 C34 120.1(13) . . ?
C42 C37 C34 120.4(13) . . ?
C42 C37 C38 119.4(13) . . ?
N15 C14 C13 126.2(13) . . ?
N15 C14 H14 116.9 . . ?
C13 C14 H14 116.9 . . ?
N39 C40 C43 113.5(14) . . ?
N39 C40 C41 118.9(14) . . ?
C41 C40 C43 127.6(16) . . ?
C68 C69 C69 120.5(17) . 2_556 ?
C68 C69 C70 116.6(13) . . ?
C70 C69 C69 122.9(17) . 2_556 ?
N67 C66 C65 111.1(14) . . ?
C71 C66 N67 122.1(14) . . ?
C71 C66 C65 126.7(17) . . ?
N49 C54 C55 113.9(13) . . ?
C53 C54 N49 119.5(14) . . ?
C53 C54 C55 126.5(15) . . ?
N25 C30 C31 117.2(15) . . ?
N25 C30 C29 119.8(15) . . ?
C29 C30 C31 123.0(16) . . ?
C34 C35 H35 119.9 . . ?
C36 C35 C34 120.2(14) . . ?
C36 C35 H35 119.9 . . ?
C16 C17 H17 120.1 . . ?
C18 C17 C16 119.8(14) . . ?
C18 C17 H17 120.1 . . ?
C50 C51 C51 121.2(17) . 2_556 ?
C52 C51 C50 113.1(14) . . ?
C52 C51 C51 125.7(18) . 2_556 ?
C43 C48 H48 119.9 . . ?
C43 C48 C47 120.2(17) . . ?
C47 C48 H48 119.9 . . ?
N56 C57 H57 118.3 . . ?
N56 C57 C58 123.4(16) . . ?
C58 C57 H57 118.3 . . ?
N1 C6 C7 115.0(13) . . ?
N1 C6 C5 121.5(16) . . ?
C5 C6 C7 123.4(16) . . ?
C31 C36 H36 120.3 . . ?
C35 C36 C31 119.3(14) . . ?
C35 C36 H36 120.3 . . ?
C37 C42 H42 120.7 . . ?
C41 C42 C37 118.5(14) . . ?
C41 C42 H42 120.7 . . ?
N60 C61 H61 118.4 . . ?
C62 C61 N60 123.3(17) . . ?
C62 C61 H61 118.4 . . ?
C13 C18 H18 119.2 . . ?
C17 C18 C13 121.7(14) . . ?
C17 C18 H18 119.2 . . ?
N44 C45 H45 118.7 . . ?
C46 C45 N44 122.7(16) . . ?
C46 C45 H45 118.7 . . ?
N56 C55 C54 116.3(13) . . ?
N56 C55 C60 118.6(16) . . ?
C60 C55 C54 124.9(17) . . ?
C7 C12 H12 120.7 . . ?
C7 C12 C11 118.6(15) . . ?
C11 C12 H12 120.7 . . ?
C10 C11 H11 119.3 . . ?
C12 C11 C10 121.5(14) . . ?
C12 C11 H11 119.3 . . ?
C69 C70 H70 120.2 . . ?
C71 C70 C69 119.7(15) . . ?
C71 C70 H70 120.2 . . ?
N20 C21 H21 118.3 . . ?
C22 C21 N20 123.4(16) . . ?
C22 C21 H21 118.3 . . ?
C45 C46 H46 118.7 . . ?
C45 C46 C47 122.6(16) . . ?
C47 C46 H46 118.7 . . ?
C40 C41 H41 119.0 . . ?
C42 C41 C40 121.9(15) . . ?
C42 C41 H41 119.0 . . ?
C19 C24 H24 120.4 . . ?
C19 C24 C23 119.2(15) . . ?
C23 C24 H24 120.4 . . ?
C66 C71 C70 120.2(17) . . ?
C66 C71 H71 119.9 . . ?
C70 C71 H71 119.9 . . ?
N1 C2 H2 117.7 . . ?
N1 C2 C3 124.7(18) . . ?
C3 C2 H2 117.7 . . ?
C57 C58 H58 120.6 . . ?
C57 C58 C59 118.9(16) . . ?
C59 C58 H58 120.6 . . ?
C48 C47 H47 122.7 . . ?
C46 C47 C48 114.6(16) . . ?
C46 C47 H47 122.7 . . ?
N25 C26 H26 119.5 . . ?
C27 C26 N25 121.0(16) . . ?
C27 C26 H26 119.5 . . ?
C58 C59 H59 121.4 . . ?
C60 C59 C58 117.3(16) . . ?
C60 C59 H59 121.4 . . ?
C24 C23 H23 119.6 . . ?
C24 C23 C22 120.8(15) . . ?
C22 C23 H23 119.6 . . ?
C55 C60 H60 118.5 . . ?
C59 C60 C55 123.0(17) . . ?
C59 C60 H60 118.5 . . ?
C30 C29 H29 120.5 . . ?
C30 C29 C28 118.9(16) . . ?
C28 C29 H29 120.5 . . ?
C21 C22 C23 117.4(16) . . ?
C21 C22 H22 121.3 . . ?
C23 C22 H22 121.3 . . ?
C54 C53 H53 119.7 . . ?
C52 C53 C54 120.6(16) . . ?
C52 C53 H53 119.7 . . ?
C65 C64 H64 121.2 . . ?
C65 C64 C63 117.6(18) . . ?
C63 C64 H64 121.2 . . ?
C64 C63 H63 121.8 . . ?
C62 C63 C64 116.4(19) . . ?
C62 C63 H63 121.8 . . ?
C6 C5 H5 117.5 . . ?
C4 C5 C6 125(2) . . ?
C4 C5 H5 117.5 . . ?
C29 C28 H28 121.8 . . ?
C27 C28 C29 116.4(16) . . ?
C27 C28 H28 121.8 . . ?
C51 C52 H52 118.3 . . ?
C53 C52 C51 123.4(16) . . ?
C53 C52 H52 118.3 . . ?
C61 C62 C63 120.9(19) . . ?
C61 C62 H62 119.6 . . ?
C63 C62 H62 119.6 . . ?
C26 C27 C28 122.7(17) . . ?
C26 C27 H27 118.7 . . ?
C28 C27 H27 118.7 . . ?
C2 C3 H3 119.8 . . ?
C2 C3 C4 120.5(19) . . ?
C4 C3 H3 119.8 . . ?
F6A C5A S1A 123.9(12) . . ?
F8A C5A S1A 117.7(14) . . ?
F8A C5A F6A 92.1(14) . . ?
F8A C5A F7A 94(2) . . ?
F7A C5A S1A 116.3(12) . . ?
F7A C5A F6A 106.6(17) . . ?
C5 C4 C3 112.6(19) . . ?
C5 C4 H4 123.7 . . ?
C3 C4 H4 123.7 . . ?
F40A C37A F38A 109.3(18) . . ?
F40A C37A S33A 100.0(17) . . ?
F38A C37A S33A 99.2(16) . . ?
F39A C37A F40A 122(2) . . ?
F39A C37A F38A 117(2) . . ?
F39A C37A S33A 104.6(15) . . ?
O36A S33A C37A 102.6(15) . . ?
O36A S33A O34A 117.4(18) . . ?
O34A S33A C37A 95.3(15) . . ?
O35A S33A C37A 101.4(16) . . ?
O35A S33A O36A 114.8(17) . . ?
O35A S33A O34A 119.4(19) . . ?
F32A C29A F31A 107.4 . . ?
F32A C29A S25A 111.1 . . ?
F31A C29A S25A 110.8 . . ?
F30A C29A F32A 108.4 . . ?
F30A C29A F31A 107.7 . . ?
F30A C29A S25A 111.3 . . ?
O27A S25A C29A 104.0 . . ?
O27A S25A O28A 115.0 . . ?
O27A S25A O26A 114.8 . . ?
O28A S25A C29A 102.9 . . ?
O28A S25A O26A 114.7 . . ?
O26A S25A C29A 103.1 . . ?
F24A C21A F23A 107.5 . . ?
F24A C21A S17A 111.0 . . ?
F23A C21A S17A 110.7 . . ?
F22A C21A F24A 108.4 . . ?
F22A C21A F23A 107.8 . . ?
F22A C21A S17A 111.2 . . ?
O18A S17A C21A 103.9 . . ?
O18A S17A O20A 114.8 . . ?
O19A S17A C21A 102.9 . . ?
O19A S17A O18A 115.0 . . ?
O19A S17A O20A 114.8 . . ?
O20A S17A C21A 103.1 . . ?
F14A C13A F16A 107.5 . . ?
F14A C13A S9A 111.1 . . ?
F16A C13A S9A 110.8 . . ?
F15A C13A F14A 108.3 . . ?
F15A C13A F16A 107.8 . . ?
F15A C13A S9A 111.1 . . ?
O10A S9A C13A 104.0 . . ?
O10A S9A O12A 114.7 . . ?
O11A S9A C13A 102.8 . . ?
O11A S9A O10A 115.0 . . ?
O11A S9A O12A 114.8 . . ?
O12A S9A C13A 103.2 . . ?
N2 C32 C8 179.07(9) . . ?
C32 C8 H8A 109.5 . . ?
C32 C8 H8B 109.5 . . ?
C32 C8 H8C 109.5 . . ?
H8A C8 H8B 109.5 . . ?
H8A C8 H8C 109.5 . . ?
H8B C8 H8C 109.5 . . ?

loop_
_geom_bond_atom_site_label_1
_geom_bond_atom_site_label_2
_geom_bond_distance
_geom_bond_site_symmetry_2
_geom_bond_publ_flag
Fe2 N49 2.004(11) . ?
Fe2 N39 1.970(10) . ?
Fe2 N15 1.982(11) 2_556 ?
Fe2 N20 1.971(11) 2_556 ?
Fe2 N44 1.970(12) . ?
Fe2 N56 1.976(11) . ?
Fe1 N32 1.971(11) . ?
Fe1 N8 1.979(12) . ?
Fe1 N67 1.955(12) . ?
Fe1 N1 1.956(11) . ?
Fe1 N60 1.971(12) . ?
Fe1 N25 1.982(13) . ?
S1A O2A 1.407(7) . ?
S1A O3A 1.408(7) . ?
S1A O4A 1.408(7) . ?
S1A C5A 1.61(2) . ?
N32 C31 1.319(17) . ?
N32 C33 1.343(15) . ?
N49 C50 1.326(16) . ?
N49 C54 1.367(16) . ?
N39 C38 1.325(16) . ?
N39 C40 1.377(17) . ?
N15 C16 1.375(16) . ?
N15 C14 1.290(16) . ?
N20 C19 1.374(17) . ?
N20 C21 1.351(18) . ?
N8 C9 1.353(16) . ?
N8 C7 1.386(17) . ?
N67 C68 1.358(16) . ?
N67 C66 1.380(18) . ?
N44 C43 1.313(17) . ?
N44 C45 1.338(17) . ?
N56 C57 1.326(18) . ?
N56 C55 1.348(18) . ?
N1 C6 1.331(17) . ?
N1 C2 1.351(18) . ?
N60 C65 1.265(18) . ?
N60 C61 1.350(18) . ?
N25 C30 1.320(19) . ?
N25 C26 1.357(18) . ?
C16 C19 1.436(19) . ?
C16 C17 1.382(19) . ?
C9 H9 0.9300 . ?
C9 C10 1.378(18) . ?
C68 H68 0.9300 . ?
C68 C69 1.381(19) . ?
C31 C30 1.46(2) . ?
C31 C36 1.39(2) . ?
C33 H33 0.9300 . ?
C33 C34 1.408(19) . ?
C34 C37 1.508(19) . ?
C34 C35 1.361(18) . ?
C50 H50 0.9300 . ?
C50 C51 1.417(19) . ?
C43 C40 1.45(2) . ?
C43 C48 1.39(2) . ?
C13 C10 1.440(19) . ?
C13 C14 1.423(19) . ?
C13 C18 1.41(2) . ?
C7 C6 1.49(2) . ?
C7 C12 1.36(2) . ?
C19 C24 1.38(2) . ?
C10 C11 1.40(2) . ?
C38 H38 0.9300 . ?
C38 C37 1.430(18) . ?
C65 C66 1.50(2) . ?
C65 C64 1.39(2) . ?
C37 C42 1.372(19) . ?
C14 H14 0.9300 . ?
C40 C41 1.40(2) . ?
C69 C69 1.42(3) 2_556 ?
C69 C70 1.39(2) . ?
C66 C71 1.35(2) . ?
F6A C5A 1.331(10) . ?
C54 C55 1.43(2) . ?
C54 C53 1.35(2) . ?
C30 C29 1.37(2) . ?
C35 H35 0.9300 . ?
C35 C36 1.342(18) . ?
C17 H17 0.9300 . ?
C17 C18 1.36(2) . ?
C51 C51 1.43(3) 2_556 ?
C51 C52 1.38(2) . ?
C48 H48 0.9300 . ?
C48 C47 1.39(2) . ?
C57 H57 0.9300 . ?
C57 C58 1.37(2) . ?
C6 C5 1.38(2) . ?
C36 H36 0.9300 . ?
C42 H42 0.9300 . ?
C42 C41 1.357(19) . ?
C61 H61 0.9300 . ?
C61 C62 1.31(2) . ?
C18 H18 0.9300 . ?
C45 H45 0.9300 . ?
C45 C46 1.30(2) . ?
C55 C60 1.40(2) . ?
C12 H12 0.9300 . ?
C12 C11 1.38(2) . ?
C11 H11 0.9300 . ?
C70 H70 0.9300 . ?
C70 C71 1.38(2) . ?
C21 H21 0.9300 . ?
C21 C22 1.35(2) . ?
C46 H46 0.9300 . ?
C46 C47 1.39(2) . ?
C41 H41 0.9300 . ?
C24 H24 0.9300 . ?
C24 C23 1.38(2) . ?
C71 H71 0.9300 . ?
C2 H2 0.9300 . ?
C2 C3 1.36(2) . ?
C58 H58 0.9300 . ?
C58 C59 1.39(2) . ?
C47 H47 0.9300 . ?
C26 H26 0.9300 . ?
C26 C27 1.29(2) . ?
C59 H59 0.9300 . ?
C59 C60 1.32(2) . ?
C23 H23 0.9300 . ?
C23 C22 1.39(2) . ?
C60 H60 0.9300 . ?
C29 H29 0.9300 . ?
C29 C28 1.43(2) . ?
C22 H22 0.9300 . ?
C53 H53 0.9300 . ?
C53 C52 1.33(2) . ?
C64 H64 0.9300 . ?
C64 C63 1.41(2) . ?
C63 H63 0.9300 . ?
C63 C62 1.37(2) . ?
C5 H5 0.9300 . ?
C5 C4 1.36(3) . ?
C28 H28 0.9300 . ?
C28 C27 1.36(2) . ?
C52 H52 0.9300 . ?
C62 H62 0.9300 . ?
C27 H27 0.9300 . ?
C3 H3 0.9300 . ?
C3 C4 1.42(3) . ?
C5A F8A 1.331(10) . ?
C5A F7A 1.331(10) . ?
C4 H4 0.9300 . ?
C37A F40A 1.356(14) . ?
C37A F38A 1.364(14) . ?
C37A F39A 1.346(14) . ?
C37A S33A 1.844(19) . ?
S33A O36A 1.468(14) . ?
S33A O34A 1.483(15) . ?
S33A O35A 1.461(14) . ?
C29A F32A 1.3286 . ?
C29A F31A 1.3303 . ?
C29A F30A 1.3247 . ?
C29A S25A 1.8233 . ?
S25A O27A 1.4371 . ?
S25A O28A 1.4382 . ?
S25A O26A 1.4421 . ?
C21A F24A 1.3280 . ?
C21A F23A 1.3283 . ?
C21A F22A 1.3251 . ?
C21A S17A 1.8253 . ?
S17A O18A 1.4383 . ?
S17A O19A 1.4378 . ?
S17A O20A 1.4419 . ?
C13A F14A 1.3277 . ?
C13A F16A 1.3286 . ?
C13A F15A 1.3258 . ?
C13A S9A 1.8234 . ?
S9A O10A 1.4382 . ?
S9A O11A 1.4382 . ?
S9A O12A 1.4427 . ?
N2 C32 1.1378 . ?
C32 C8 1.4554 . ?
C8 H8A 0.9602 . ?
C8 H8B 0.9597 . ?
C8 H8C 0.9600 . ?

loop_
_geom_torsion_atom_site_label_1
_geom_torsion_atom_site_label_2
_geom_torsion_atom_site_label_3
_geom_torsion_atom_site_label_4
_geom_torsion
_geom_torsion_site_symmetry_1
_geom_torsion_site_symmetry_2
_geom_torsion_site_symmetry_3
_geom_torsion_site_symmetry_4
_geom_torsion_publ_flag
Fe2 N49 C50 C51 176.6(10) . . . . ?
Fe2 N49 C54 C55 -1.9(17) . . . . ?
Fe2 N49 C54 C53 -179.8(16) . . . . ?
Fe2 N39 C38 C37 177.9(9) . . . . ?
Fe2 N39 C40 C43 0.5(15) . . . . ?
Fe2 N39 C40 C41 -179.0(11) . . . . ?
Fe2 N15 C16 C19 -5.8(14) 2_556 . . . ?
Fe2 N15 C16 C17 172.7(10) 2_556 . . . ?
Fe2 N15 C14 C13 -176.1(10) 2_556 . . . ?
Fe2 N20 C19 C16 11.8(15) 2_556 . . . ?
Fe2 N20 C19 C24 -177.6(11) 2_556 . . . ?
Fe2 N20 C21 C22 176.1(13) 2_556 . . . ?
Fe2 N44 C43 C40 1.3(16) . . . . ?
Fe2 N44 C43 C48 -178.7(12) . . . . ?
Fe2 N44 C45 C46 -178.9(11) . . . . ?
Fe2 N56 C57 C58 177.2(12) . . . . ?
Fe2 N56 C55 C54 6.7(18) . . . . ?
Fe2 N56 C55 C60 -178.2(12) . . . . ?
Fe1 N32 C31 C30 -8.5(15) . . . . ?
Fe1 N32 C31 C36 171.8(10) . . . . ?
Fe1 N32 C33 C34 -176.6(9) . . . . ?
Fe1 N8 C9 C10 179.2(9) . . . . ?
Fe1 N8 C7 C6 -0.4(14) . . . . ?
Fe1 N8 C7 C12 -179.7(11) . . . . ?
Fe1 N67 C68 C69 174.2(10) . . . . ?
Fe1 N67 C66 C65 4.8(14) . . . . ?
Fe1 N67 C66 C71 -179.4(12) . . . . ?
Fe1 N1 C6 C7 6.3(16) . . . . ?
Fe1 N1 C6 C5 -169.9(13) . . . . ?
Fe1 N1 C2 C3 168.7(14) . . . . ?
Fe1 N60 C65 C66 5.8(17) . . . . ?
Fe1 N60 C65 C64 179.1(12) . . . . ?
Fe1 N60 C61 C62 -178.4(13) . . . . ?
Fe1 N25 C30 C31 7.4(19) . . . . ?
Fe1 N25 C30 C29 -169.4(13) . . . . ?
Fe1 N25 C26 C27 169.5(13) . . . . ?
N32 C31 C30 N25 1(2) . . . . ?
N32 C31 C30 C29 177.3(15) . . . . ?
N32 C31 C36 C35 8(2) . . . . ?
N32 C33 C34 C37 -175.9(11) . . . . ?
N32 C33 C34 C35 2(2) . . . . ?
N49 C50 C51 C51 -172.4(11) . . . 2_556 ?
N49 C50 C51 C52 5(2) . . . . ?
N49 C54 C55 N56 -3(2) . . . . ?
N49 C54 C55 C60 -177.9(15) . . . . ?
N49 C54 C53 C52 0(3) . . . . ?
N39 C38 C37 C34 -177.6(12) . . . . ?
N39 C38 C37 C42 -1(2) . . . . ?
N39 C40 C41 C42 2(2) . . . . ?
N15 C16 C19 N20 -3.9(17) . . . . ?
N15 C16 C19 C24 -173.8(14) . . . . ?
N15 C16 C17 C18 6(2) . . . . ?
N20 C19 C24 C23 4(2) . . . . ?
N20 C21 C22 C23 -2(3) . . . . ?
N8 C9 C10 C13 -175.9(12) . . . . ?
N8 C9 C10 C11 -1.6(19) . . . . ?
N8 C7 C6 N1 -3.9(18) . . . . ?
N8 C7 C6 C5 172.3(15) . . . . ?
N8 C7 C12 C11 2(2) . . . . ?
N67 C68 C69 C69 -177.1(12) . . . 2_556 ?
N67 C68 C69 C70 0(2) . . . . ?
N67 C66 C71 C70 7(2) . . . . ?
N44 C43 C40 N39 -1.2(18) . . . . ?
N44 C43 C40 C41 178.2(14) . . . . ?
N44 C43 C48 C47 -2(3) . . . . ?
N44 C45 C46 C47 -2(3) . . . . ?
N56 C57 C58 C59 -4(3) . . . . ?
N56 C55 C60 C59 5(3) . . . . ?
N1 C6 C5 C4 -3(3) . . . . ?
N1 C2 C3 C4 3(3) . . . . ?
N60 C65 C66 N67 -7.0(18) . . . . ?
N60 C65 C66 C71 177.4(16) . . . . ?
N60 C65 C64 C63 -1(3) . . . . ?
N60 C61 C62 C63 0(3) . . . . ?
N25 C30 C29 C28 -6(3) . . . . ?
N25 C26 C27 C28 4(3) . . . . ?
C16 N15 C14 C13 4(2) . . . . ?
C16 C19 C24 C23 173.1(15) . . . . ?
C16 C17 C18 C13 0(2) . . . . ?
O2A S1A C5A F6A -47.4(17) . . . . ?
O2A S1A C5A F8A 66.4(15) . . . . ?
O2A S1A C5A F7A 177(2) . . . . ?
C9 N8 C7 C6 177.8(11) . . . . ?
C9 N8 C7 C12 -1.6(19) . . . . ?
C9 C10 C11 C12 2(2) . . . . ?
C68 N67 C66 C65 173.7(11) . . . . ?
C68 N67 C66 C71 -11(2) . . . . ?
C68 C69 C70 C71 -4(2) . . . . ?
C31 N32 C33 C34 4.1(18) . . . . ?
C31 C30 C29 C28 177.7(15) . . . . ?
C33 N32 C31 C30 170.9(12) . . . . ?
C33 N32 C31 C36 -8.8(19) . . . . ?
C33 C34 C37 C38 -129.7(13) . . . . ?
C33 C34 C37 C42 54.1(19) . . . . ?
C33 C34 C35 C36 -3(2) . . . . ?
C34 C37 C42 C41 175.2(14) . . . . ?
C34 C35 C36 C31 -2(2) . . . . ?
C50 N49 C54 C55 176.5(12) . . . . ?
C50 N49 C54 C53 -1(2) . . . . ?
C50 C51 C52 C53 -7(3) . . . . ?
C43 N44 C45 C46 1(2) . . . . ?
C43 C40 C41 C42 -177.2(15) . . . . ?
C43 C48 C47 C46 2(3) . . . . ?
C13 C10 C11 C12 176.3(13) . . . . ?
C7 N8 C9 C10 1.4(18) . . . . ?
C7 C6 C5 C4 -179(2) . . . . ?
C7 C12 C11 C10 -2(2) . . . . ?
C19 N20 C21 C22 0(2) . . . . ?
C19 C16 C17 C18 -175.9(14) . . . . ?
C19 C24 C23 C22 -5(2) . . . . ?
C10 C13 C14 N15 -177.4(13) . . . . ?
C10 C13 C18 C17 175.6(14) . . . . ?
C38 N39 C40 C43 174.8(12) . . . . ?
C38 N39 C40 C41 -4.7(19) . . . . ?
C38 C37 C42 C41 -1(2) . . . . ?
C65 N60 C61 C62 -1(2) . . . . ?
C65 C66 C71 C70 -178.1(15) . . . . ?
C65 C64 C63 C62 0(3) . . . . ?
C37 C34 C35 C36 174.6(13) . . . . ?
C37 C42 C41 C40 1(2) . . . . ?
C14 N15 C16 C19 174.0(12) . . . . ?
C14 N15 C16 C17 -7.5(19) . . . . ?
C14 C13 C10 C9 -132.3(14) . . . . ?
C14 C13 C10 C11 54(2) . . . . ?
C14 C13 C18 C17 -3(2) . . . . ?
O3A S1A C5A F6A -172.8(15) . . . . ?
O3A S1A C5A F8A -59.0(15) . . . . ?
O3A S1A C5A F7A 51(2) . . . . ?
C40 N39 C38 C37 4.3(18) . . . . ?
C40 C43 C48 C47 177.5(16) . . . . ?
C69 C69 C70 C71 172.8(14) 2_556 . . . ?
C69 C70 C71 C66 1(3) . . . . ?
C66 N67 C68 C69 7.1(19) . . . . ?
C66 C65 C64 C63 172.1(15) . . . . ?
C54 N49 C50 C51 -1.5(19) . . . . ?
C54 C55 C60 C59 179.5(18) . . . . ?
C54 C53 C52 C51 5(4) . . . . ?
C30 N25 C26 C27 -4(3) . . . . ?
C30 C31 C36 C35 -171.9(14) . . . . ?
C30 C29 C28 C27 5(2) . . . . ?
C35 C34 C37 C38 52.9(19) . . . . ?
C35 C34 C37 C42 -123.3(17) . . . . ?
C17 C16 C19 N20 177.6(13) . . . . ?
C17 C16 C19 C24 8(2) . . . . ?
C51 C51 C52 C53 171(2) 2_556 . . . ?
C48 C43 C40 N39 178.9(14) . . . . ?
C48 C43 C40 C41 -2(3) . . . . ?
C57 N56 C55 C54 179.1(14) . . . . ?
C57 N56 C55 C60 -6(2) . . . . ?
C57 C58 C59 C60 3(3) . . . . ?
C6 N1 C2 C3 -3(2) . . . . ?
C6 C7 C12 C11 -177.2(13) . . . . ?
C6 C5 C4 C3 3(3) . . . . ?
C36 C31 C30 N25 -179.7(14) . . . . ?
C36 C31 C30 C29 -3(2) . . . . ?
C61 N60 C65 C66 -172.2(12) . . . . ?
C61 N60 C65 C64 1(2) . . . . ?
O4A S1A C5A F6A 67.9(16) . . . . ?
O4A S1A C5A F8A -178.3(14) . . . . ?
O4A S1A C5A F7A -68(2) . . . . ?
C18 C13 C10 C9 49.4(19) . . . . ?
C18 C13 C10 C11 -124.6(16) . . . . ?
C18 C13 C14 N15 1(2) . . . . ?
C45 N44 C43 C40 -179.0(12) . . . . ?
C45 N44 C43 C48 1(2) . . . . ?
C45 C46 C47 C48 1(3) . . . . ?
C55 N56 C57 C58 6(2) . . . . ?
C55 C54 C53 C52 -178(2) . . . . ?
C12 C7 C6 N1 175.5(14) . . . . ?
C12 C7 C6 C5 -8(2) . . . . ?
C21 N20 C19 C16 -171.7(13) . . . . ?
C21 N20 C19 C24 -1(2) . . . . ?
C24 C23 C22 C21 4(3) . . . . ?
C2 N1 C6 C7 179.3(13) . . . . ?
C2 N1 C6 C5 3(2) . . . . ?
C2 C3 C4 C5 -2(3) . . . . ?
C58 C59 C60 C55 -3(3) . . . . ?
C26 N25 C30 C31 -178.0(14) . . . . ?
C26 N25 C30 C29 5(2) . . . . ?
C29 C28 C27 C26 -4(3) . . . . ?
C53 C54 C55 N56 174.6(19) . . . . ?
C53 C54 C55 C60 0(3) . . . . ?
C64 C65 C66 N67 179.4(13) . . . . ?
C64 C65 C66 C71 4(2) . . . . ?
C64 C63 C62 C61 0(3) . . . . ?
F40A C37A S33A O36A -59(2) . . . . ?
F40A C37A S33A O34A 60(2) . . . . ?
F40A C37A S33A O35A -178(2) . . . . ?
F38A C37A S33A O36A -170.7(19) . . . . ?
F38A C37A S33A O34A -51(2) . . . . ?
F38A C37A S33A O35A 70(2) . . . . ?
F39A C37A S33A O36A 68(2) . . . . ?
F39A C37A S33A O34A -173(2) . . . . ?
F39A C37A S33A O35A -51(2) . . . . ?
F32A C29A S25A O27A -62.4 . . . . ?
F32A C29A S25A O28A 57.8 . . . . ?
F32A C29A S25A O26A 177.5 . . . . ?
F31A C29A S25A O27A 178.3 . . . . ?
F31A C29A S25A O28A -61.5 . . . . ?
F31A C29A S25A O26A 58.2 . . . . ?
F30A C29A S25A O27A 58.4 . . . . ?
F30A C29A S25A O28A 178.7 . . . . ?
F30A C29A S25A O26A -61.7 . . . . ?
F24A C21A S17A O18A -62.4 . . . . ?
F24A C21A S17A O19A 57.8 . . . . ?
F24A C21A S17A O20A 177.5 . . . . ?
F23A C21A S17A O18A 178.2 . . . . ?
F23A C21A S17A O19A -61.6 . . . . ?
F23A C21A S17A O20A 58.1 . . . . ?
F22A C21A S17A O18A 58.3 . . . . ?
F22A C21A S17A O19A 178.6 . . . . ?
F22A C21A S17A O20A -61.7 . . . . ?
F14A C13A S9A O10A -62.4 . . . . ?
F14A C13A S9A O11A 57.9 . . . . ?
F14A C13A S9A O12A 177.6 . . . . ?
F16A C13A S9A O10A 178.2 . . . . ?
F16A C13A S9A O11A -61.6 . . . . ?
F16A C13A S9A O12A 58.1 . . . . ?
F15A C13A S9A O10A 58.4 . . . . ?
F15A C13A S9A O11A 178.6 . . . . ?
F15A C13A S9A O12A -61.7 . . . . ?

loop_
_smtbx_masks_void_nr
_smtbx_masks_void_average_x
_smtbx_masks_void_average_y
_smtbx_masks_void_average_z
_smtbx_masks_void_volume
_smtbx_masks_void_count_electrons
_smtbx_masks_void_content
1 -0.250 0.393 0.000 496.5 82.0 ?
2 -0.250 0.107 0.500 496.5 82.6 ?
3 0.250 0.893 0.500 496.5 82.0 ?
4 0.250 0.607 1.000 496.5 82.6 ?
